data_7050409
loop_
_publ_author_name
'Congreve, Aileen'
'Kataky, Ritu'
'Knell, Mark'
'Parker, David'
'Puschmann, Horst'
'Senanayake, Kanthi'
'Wylie, Lisa'

_publ_section_title
;
 Examination of cobalt, nickel, copper and zinc(ii) complex geometry
 and binding affinity in aqueous media using simple pyridylsulfonamide
 ligands
;
_journal_coden_ASTM NJCHE5
_journal_issue 1
_journal_name_full 'New Journal of Chemistry'
_journal_page_first 98
_journal_page_last 106
_journal_paper_doi 10.1039/b206279h
_journal_volume 27
_journal_year 2003
_chemical_formula_sum 'C14 H12 F6 N4 O4 S2 Zn'
_chemical_formula_weight 543.77
_space_group_IT_number 2
_symmetry_cell_setting triclinic
_symmetry_space_group_name_Hall '-P 1'
_symmetry_space_group_name_H-M 'P -1'
_atom_sites_solution_hydrogens difmap
_atom_sites_solution_primary direct
_atom_sites_solution_secondary difmap
_cell_angle_alpha 93.193(4)
_cell_angle_beta 95.817(4)
_cell_angle_gamma 107.145(4)
_cell_formula_units_Z 2
_cell_length_a 8.2956(8)
_cell_length_b 9.7213(10)
_cell_length_c 13.0352(13)
_cell_measurement_reflns_used 989
_cell_measurement_temperature 100(2)
_cell_measurement_theta_max 27.4765
_cell_measurement_theta_min 2.5915
_cell_volume 995.27(17)
_computing_cell_refinement 'SMART-NT V5.0 (Bruker, 1998)'
_computing_data_collection 'SMART-NT V5.0 (Bruker, 1998)'
_computing_data_reduction 'SMART-NT V5.0 (Bruker, 1998)'
_computing_molecular_graphics 'Bruker SHELXTL'
_computing_publication_material 'Bruker SHELXTL'
_computing_structure_refinement 'SHELXL-93 (Sheldrick, 1993)'
_computing_structure_solution 'SHELXS-97 (Sheldrick, 1997)'
_diffrn_ambient_temperature 100(2)
_diffrn_detector_area_resol_mean 8
_diffrn_measured_fraction_theta_full 0.996
_diffrn_measured_fraction_theta_max 0.996
_diffrn_measurement_device_type 'Bruker SMART CCD 1K area detector'
_diffrn_measurement_method \w-scans
_diffrn_radiation_monochromator graphite
_diffrn_radiation_source 'fine-focus sealed tube'
_diffrn_radiation_type MoK\a
_diffrn_radiation_wavelength 0.71073
_diffrn_reflns_av_R_equivalents 0.0206
_diffrn_reflns_av_sigmaI/netI 0.0210
_diffrn_reflns_limit_h_max 10
_diffrn_reflns_limit_h_min -10
_diffrn_reflns_limit_k_max 12
_diffrn_reflns_limit_k_min -12
_diffrn_reflns_limit_l_max 16
_diffrn_reflns_limit_l_min -16
_diffrn_reflns_number 10670
_diffrn_reflns_theta_full 27.48
_diffrn_reflns_theta_max 27.48
_diffrn_reflns_theta_min 1.58
_exptl_absorpt_coefficient_mu 1.529
_exptl_absorpt_correction_T_max 0.922
_exptl_absorpt_correction_T_min 0.573
_exptl_absorpt_correction_type multi-scan
_exptl_absorpt_process_details 'SADABS (G.M.Sheldrick, 1998)'
_exptl_crystal_colour colourless
_exptl_crystal_density_diffrn 1.814
_exptl_crystal_density_meas ?
_exptl_crystal_density_method .
_exptl_crystal_description prism
_exptl_crystal_F_000 544
_exptl_crystal_size_max 0.30
_exptl_crystal_size_mid 0.20
_exptl_crystal_size_min 0.15
_refine_diff_density_max 0.658
_refine_diff_density_min -0.415
_refine_diff_density_rms 0.066
_refine_ls_extinction_method none
_refine_ls_goodness_of_fit_ref 1.064
_refine_ls_hydrogen_treatment refall
_refine_ls_matrix_type full
_refine_ls_number_parameters 328
_refine_ls_number_reflns 4547
_refine_ls_number_restraints 0
_refine_ls_restrained_S_all 1.064
_refine_ls_R_factor_all 0.0309
_refine_ls_R_factor_gt 0.0272
_refine_ls_shift/su_max 0.001
_refine_ls_shift/su_mean 0.000
_refine_ls_structure_factor_coef Fsqd
_refine_ls_weighting_details 'calc w=1/[\s^2^(Fo^2^)+(0.0320P)^2^+0.7948P] where P=(Fo^2^+2Fc^2^)/3'
_refine_ls_weighting_scheme calc
_refine_ls_wR_factor_gt 0.0664
_refine_ls_wR_factor_ref 0.0685
_reflns_number_gt 4166
_reflns_number_total 4547
_reflns_threshold_expression >2sigma(I)
_cod_data_source_file b206279h.txt
_cod_data_source_block ZnL2
_cod_depositor_comments
;
The following automatic conversions were performed:
'_symmetry_cell_setting' value 'Triclinic' changed to 'triclinic'
according to '/home/saulius/struct/CIF-dictionaries/cif_core.dic'
dictionary named 'cif_core.dic' version 2.4.1 from 2010-06-29.

Automatic conversion script
Id: cif_fix_enum 1527 2010-12-29 10:47:43Z saulius 

The following automatic conversions were performed:

'_atom_sites_solution_hydrogens' value 'diffmap' was changed to
'difmap'.

Automatic conversion script
Id: cif_fix_values 6452 2018-10-05 10:23:21Z andrius 
;
_cod_original_sg_symbol_H-M P-1
_cod_database_code 7050409

loop_
_symmetry_equiv_pos_as_xyz
'x, y, z'
'-x, -y, -z'

loop_
_atom_site_label
_atom_site_type_symbol
_atom_site_fract_x
_atom_site_fract_y
_atom_site_fract_z
_atom_site_U_iso_or_equiv
_atom_site_adp_type
_atom_site_occupancy
_atom_site_symmetry_multiplicity
_atom_site_calc_flag
_atom_site_refinement_flags
_atom_site_disorder_assembly
_atom_site_disorder_group
Zn Zn 0.67951(3) 0.72819(2) 0.781830(15) 0.01479(7) Uani 1 1 d . . .
S11 S 0.67519(5) 1.02235(5) 0.69829(3) 0.01502(10) Uani 1 1 d . . .
S21 S 1.03486(6) 0.67874(5) 0.77393(3) 0.01620(10) Uani 1 1 d . . .
F11 F 0.76556(16) 1.01150(14) 0.51106(9) 0.0298(3) Uani 1 1 d . . .
F12 F 0.89113(19) 1.21346(15) 0.60294(11) 0.0402(3) Uani 1 1 d . . .
F13 F 0.96615(17) 1.02340(18) 0.63365(11) 0.0390(3) Uani 1 1 d . . .
F21 F 1.1149(2) 0.51841(16) 0.91526(10) 0.0390(3) Uani 1 1 d . . .
F22 F 1.13232(19) 0.44443(15) 0.75842(11) 0.0372(3) Uani 1 1 d . . .
F23 F 0.8877(2) 0.41019(15) 0.81238(15) 0.0505(4) Uani 1 1 d . . .
N11 N 0.50803(19) 0.56921(17) 0.68629(11) 0.0148(3) Uani 1 1 d . . .
N12 N 0.60645(19) 0.85457(17) 0.68611(12) 0.0158(3) Uani 1 1 d . . .
N21 N 0.6615(2) 0.77477(18) 0.93425(12) 0.0181(3) Uani 1 1 d . . .
N22 N 0.9061(2) 0.72218(18) 0.83854(12) 0.0170(3) Uani 1 1 d . . .
O1 O 0.96261(19) 0.64512(18) 0.66739(11) 0.0285(3) Uani 1 1 d . . .
O2 O 1.20865(17) 0.76763(16) 0.79903(11) 0.0229(3) Uani 1 1 d . . .
O11 O 0.55243(18) 1.09345(15) 0.66350(11) 0.0227(3) Uani 1 1 d . . .
O12 O 0.77641(17) 1.07045(15) 0.79754(10) 0.0213(3) Uani 1 1 d . . .
C11 C 0.4787(2) 0.4247(2) 0.68807(14) 0.0178(4) Uani 1 1 d . . .
C12 C 0.3599(2) 0.3258(2) 0.61747(14) 0.0178(4) Uani 1 1 d . . .
C13 C 0.2666(2) 0.3768(2) 0.54128(14) 0.0179(4) Uani 1 1 d . . .
C14 C 0.2966(2) 0.5245(2) 0.53853(14) 0.0162(3) Uani 1 1 d . . .
C15 C 0.4198(2) 0.6191(2) 0.61189(13) 0.0144(3) Uani 1 1 d . . .
C16 C 0.4578(2) 0.7812(2) 0.60977(14) 0.0156(3) Uani 1 1 d . . .
C17 C 0.8332(3) 1.0705(2) 0.60636(16) 0.0230(4) Uani 1 1 d . . .
C21 C 0.5253(3) 0.7961(2) 0.97427(16) 0.0247(4) Uani 1 1 d . . .
C22 C 0.5316(3) 0.8416(3) 1.07726(16) 0.0264(4) Uani 1 1 d . . .
C23 C 0.6844(3) 0.8680(2) 1.14127(15) 0.0223(4) Uani 1 1 d . . .
C24 C 0.8237(3) 0.8459(2) 1.10104(14) 0.0192(4) Uani 1 1 d . . .
C25 C 0.8088(2) 0.79971(19) 0.99597(13) 0.0150(3) Uani 1 1 d . . .
C26 C 0.9600(2) 0.7793(2) 0.94777(14) 0.0165(3) Uani 1 1 d . . .
C27 C 1.0414(3) 0.5028(2) 0.81643(17) 0.0270(4) Uani 1 1 d . . .
H11 H 0.545(3) 0.396(2) 0.7389(18) 0.019(5) Uiso 1 1 d . . .
H12 H 0.341(3) 0.228(3) 0.6201(17) 0.018(5) Uiso 1 1 d . . .
H13 H 0.184(3) 0.311(2) 0.4927(17) 0.015(5) Uiso 1 1 d . . .
H14 H 0.239(3) 0.562(2) 0.4887(18) 0.019(6) Uiso 1 1 d . . .
H16A H 0.356(3) 0.806(2) 0.6274(16) 0.013(5) Uiso 1 1 d . . .
H16B H 0.482(3) 0.810(2) 0.5403(17) 0.014(5) Uiso 1 1 d . . .
H21 H 0.430(3) 0.780(3) 0.927(2) 0.030(7) Uiso 1 1 d . . .
H22 H 0.434(4) 0.858(3) 1.103(2) 0.039(7) Uiso 1 1 d . . .
H23 H 0.692(3) 0.902(3) 1.212(2) 0.038(7) Uiso 1 1 d . . .
H24 H 0.930(3) 0.863(3) 1.1433(19) 0.027(6) Uiso 1 1 d . . .
H26A H 1.050(3) 0.867(3) 0.9576(18) 0.021(6) Uiso 1 1 d . . .
H26B H 1.000(3) 0.711(3) 0.9881(19) 0.026(6) Uiso 1 1 d . . .

loop_
_atom_site_aniso_label
_atom_site_aniso_U_11
_atom_site_aniso_U_22
_atom_site_aniso_U_33
_atom_site_aniso_U_23
_atom_site_aniso_U_13
_atom_site_aniso_U_12
Zn 0.01424(11) 0.01828(11) 0.01184(10) -0.00043(7) -0.00156(7) 0.00627(8)
S11 0.0141(2) 0.0158(2) 0.0154(2) -0.00096(15) 0.00156(16) 0.00530(16)
S21 0.0151(2) 0.0212(2) 0.0133(2) 0.00137(16) 0.00129(16) 0.00722(17)
F11 0.0327(7) 0.0340(7) 0.0183(6) -0.0005(5) 0.0074(5) 0.0023(6)
F12 0.0427(8) 0.0253(7) 0.0420(8) 0.0030(6) 0.0145(6) -0.0088(6)
F13 0.0208(6) 0.0623(10) 0.0385(8) 0.0045(7) 0.0099(6) 0.0176(6)
F21 0.0631(10) 0.0411(8) 0.0283(7) 0.0156(6) 0.0143(7) 0.0343(7)
F22 0.0482(8) 0.0381(8) 0.0389(7) 0.0046(6) 0.0208(6) 0.0287(7)
F23 0.0397(9) 0.0222(7) 0.0887(13) 0.0023(7) 0.0258(8) 0.0026(6)
N11 0.0147(7) 0.0172(7) 0.0136(7) 0.0009(6) 0.0024(6) 0.0060(6)
N12 0.0155(7) 0.0161(7) 0.0147(7) 0.0011(6) -0.0023(6) 0.0043(6)
N21 0.0165(8) 0.0232(8) 0.0153(7) 0.0001(6) -0.0002(6) 0.0078(6)
N22 0.0156(7) 0.0234(8) 0.0129(7) -0.0013(6) -0.0010(6) 0.0089(6)
O1 0.0264(8) 0.0471(10) 0.0149(7) -0.0045(6) -0.0026(6) 0.0183(7)
O2 0.0165(7) 0.0286(8) 0.0219(7) 0.0030(6) 0.0037(5) 0.0034(6)
O11 0.0213(7) 0.0201(7) 0.0288(7) 0.0006(6) 0.0006(6) 0.0106(6)
O12 0.0200(7) 0.0232(7) 0.0180(7) -0.0041(5) -0.0013(5) 0.0047(6)
C11 0.0187(9) 0.0205(9) 0.0158(8) 0.0032(7) 0.0015(7) 0.0084(7)
C12 0.0195(9) 0.0167(9) 0.0177(9) 0.0008(7) 0.0039(7) 0.0060(7)
C13 0.0167(9) 0.0201(9) 0.0146(8) -0.0013(7) 0.0022(7) 0.0025(7)
C14 0.0145(8) 0.0216(9) 0.0125(8) 0.0018(7) -0.0002(6) 0.0058(7)
C15 0.0133(8) 0.0189(9) 0.0129(8) 0.0024(6) 0.0035(6) 0.0068(7)
C16 0.0143(8) 0.0172(9) 0.0143(8) 0.0010(6) -0.0015(6) 0.0046(7)
C17 0.0193(9) 0.0243(10) 0.0227(9) -0.0002(8) 0.0040(7) 0.0025(8)
C21 0.0189(10) 0.0372(12) 0.0197(9) -0.0012(8) -0.0010(8) 0.0127(9)
C22 0.0238(10) 0.0376(12) 0.0216(10) -0.0003(8) 0.0054(8) 0.0149(9)
C23 0.0276(10) 0.0265(10) 0.0142(9) 0.0015(7) 0.0027(7) 0.0105(8)
C24 0.0207(9) 0.0216(9) 0.0137(8) 0.0009(7) -0.0007(7) 0.0052(8)
C25 0.0171(8) 0.0135(8) 0.0135(8) 0.0022(6) -0.0006(6) 0.0041(7)
C26 0.0140(8) 0.0202(9) 0.0146(8) 0.0001(7) -0.0010(6) 0.0052(7)
C27 0.0279(11) 0.0231(10) 0.0346(11) 0.0035(8) 0.0150(9) 0.0109(8)

loop_
_atom_type_symbol
_atom_type_description
_atom_type_scat_dispersion_real
_atom_type_scat_dispersion_imag
_atom_type_scat_source
C C 0.0033 0.0016 'International Tables Vol C Tables 4.2.6.8 and 6.1.1.4'
H H 0.0000 0.0000 'International Tables Vol C Tables 4.2.6.8 and 6.1.1.4'
N N 0.0061 0.0033 'International Tables Vol C Tables 4.2.6.8 and 6.1.1.4'
O O 0.0106 0.0060 'International Tables Vol C Tables 4.2.6.8 and 6.1.1.4'
F F 0.0171 0.0103 'International Tables Vol C Tables 4.2.6.8 and 6.1.1.4'
S S 0.1246 0.1234 'International Tables Vol C Tables 4.2.6.8 and 6.1.1.4'
Zn Zn 0.2839 1.4301 'International Tables Vol C Tables 4.2.6.8 and 6.1.1.4'

loop_
_geom_angle_atom_site_label_1
_geom_angle_atom_site_label_2
_geom_angle_atom_site_label_3
_geom_angle
_geom_angle_site_symmetry_1
_geom_angle_site_symmetry_3
_geom_angle_publ_flag
N22 Zn N12 131.99(7) . . ?
N22 Zn N11 124.75(6) . . ?
N12 Zn N11 83.12(6) . . ?
N22 Zn N21 82.44(6) . . ?
N12 Zn N21 114.93(7) . . ?
N11 Zn N21 124.98(6) . . ?
O11 S11 O12 119.25(9) . . ?
O11 S11 N12 114.42(9) . . ?
O12 S11 N12 109.68(8) . . ?
O11 S11 C17 103.05(9) . . ?
O12 S11 C17 103.06(9) . . ?
N12 S11 C17 105.50(9) . . ?
O1 S21 O2 119.39(9) . . ?
O1 S21 N22 109.47(9) . . ?
O2 S21 N22 114.81(9) . . ?
O1 S21 C27 103.59(10) . . ?
O2 S21 C27 102.73(10) . . ?
N22 S21 C27 104.85(9) . . ?
C15 N11 C11 119.12(16) . . ?
C15 N11 Zn 113.43(12) . . ?
C11 N11 Zn 127.42(12) . . ?
C16 N12 S11 119.77(12) . . ?
C16 N12 Zn 115.10(11) . . ?
S11 N12 Zn 124.35(9) . . ?
C25 N21 C21 119.38(16) . . ?
C25 N21 Zn 113.47(12) . . ?
C21 N21 Zn 126.79(13) . . ?
C26 N22 S21 119.44(13) . . ?
C26 N22 Zn 115.28(12) . . ?
S21 N22 Zn 124.90(9) . . ?
N11 C11 C12 122.38(17) . . ?
C11 C12 C13 118.70(18) . . ?
C14 C13 C12 119.29(17) . . ?
C13 C14 C15 119.18(17) . . ?
N11 C15 C14 121.31(17) . . ?
N11 C15 C16 118.23(16) . . ?
C14 C15 C16 120.46(15) . . ?
N12 C16 C15 109.11(14) . . ?
F11 C17 F12 107.94(17) . . ?
F11 C17 F13 107.91(17) . . ?
F12 C17 F13 107.94(17) . . ?
F11 C17 S11 110.88(13) . . ?
F12 C17 S11 111.21(14) . . ?
F13 C17 S11 110.83(14) . . ?
N21 C21 C22 122.30(19) . . ?
C21 C22 C23 118.39(19) . . ?
C24 C23 C22 119.62(18) . . ?
C23 C24 C25 119.08(18) . . ?
N21 C25 C24 121.22(17) . . ?
N21 C25 C26 117.92(15) . . ?
C24 C25 C26 120.84(16) . . ?
N22 C26 C25 109.33(14) . . ?
F23 C27 F22 108.44(18) . . ?
F23 C27 F21 107.28(18) . . ?
F22 C27 F21 107.34(18) . . ?
F23 C27 S21 111.92(16) . . ?
F22 C27 S21 111.20(15) . . ?
F21 C27 S21 110.47(15) . . ?

loop_
_geom_bond_atom_site_label_1
_geom_bond_atom_site_label_2
_geom_bond_distance
_geom_bond_site_symmetry_2
_geom_bond_publ_flag
Zn N22 1.9674(15) . ?
Zn N12 1.9723(15) . ?
Zn N11 2.0232(16) . ?
Zn N21 2.0432(16) . ?
S11 O11 1.4411(14) . ?
S11 O12 1.4417(13) . ?
S11 N12 1.5541(16) . ?
S11 C17 1.842(2) . ?
S21 O1 1.4353(14) . ?
S21 O2 1.4390(14) . ?
S21 N22 1.5612(16) . ?
S21 C27 1.841(2) . ?
F11 C17 1.333(2) . ?
F12 C17 1.335(2) . ?
F13 C17 1.338(2) . ?
F21 C27 1.349(3) . ?
F22 C27 1.335(2) . ?
F23 C27 1.320(3) . ?
N11 C15 1.352(2) . ?
N11 C11 1.355(2) . ?
N12 C16 1.474(2) . ?
N21 C25 1.343(2) . ?
N21 C21 1.355(3) . ?
N22 C26 1.474(2) . ?
C11 C12 1.379(3) . ?
C12 C13 1.398(3) . ?
C13 C14 1.386(3) . ?
C14 C15 1.398(2) . ?
C15 C16 1.516(3) . ?
C21 C22 1.381(3) . ?
C22 C23 1.392(3) . ?
C23 C24 1.383(3) . ?
C24 C25 1.399(2) . ?
C25 C26 1.517(3) . ?

loop_
_cod_changelog_entry_id
_cod_changelog_entry_author
_cod_changelog_entry_date
_cod_changelog_entry_text
1 'Vaitkus, Antanas' 2022-04-22T19:20:00+03:00 'Updated bibliographic information.'
